data_7057148
loop_
_publ_author_name
'Barsukova, Marina O.'
'Sapchenko, Sergey A.'
'Kovalenko, Konstantin A.'
'Samsonenko, Denis G.'
'Potapov, Andrei S.'
'Dybtsev, Danil N.'
'Fedin, Vladimir P.'

_publ_section_title
;
 Exploring the multifunctionality in metal--organic framework materials:
 how do the stilbenedicarboxylate and imidazolyl ligands tune the
 characteristics of coordination polymers?
;
_journal_issue 8
_journal_name_full 'New Journal of Chemistry'
_journal_page_first 6408
_journal_paper_doi 10.1039/C8NJ00494C
_journal_volume 42
_journal_year 2018
_chemical_formula_sum 'C29 H31 N5 O5 Zn'
_chemical_formula_weight 594.96
_space_group_crystal_system monoclinic
_space_group_IT_number 13
_space_group_name_Hall '-P 2yc'
_space_group_name_H-M_alt 'P 1 2/c 1'
_symmetry_space_group_name_Hall '-P 2yc'
_symmetry_space_group_name_H-M 'P 1 2/c 1'
_atom_sites_solution_hydrogens geom
_atom_sites_solution_primary dual
_atom_sites_solution_secondary difmap
_audit_creation_method SHELXL-2014/7
_audit_update_record
;
2017-11-10 deposited with the CCDC.
2018-03-09 downloaded from the CCDC.
;
_cell_angle_alpha 90
_cell_angle_beta 92.086(7)
_cell_angle_gamma 90
_cell_formula_units_Z 2
_cell_length_a 11.5569(8)
_cell_length_b 6.8510(5)
_cell_length_c 17.4990(9)
_cell_measurement_reflns_used 1608
_cell_measurement_temperature 130(2)
_cell_measurement_theta_max 22.84
_cell_measurement_theta_min 4.11
_cell_volume 1384.59(16)
_computing_cell_refinement 'CrysAlisPro 1.171.38.41 (Rigaku OD, 2015)'
_computing_data_collection 'CrysAlisPro 1.171.38.41 (Rigaku OD, 2015)'
_computing_data_reduction 'CrysAlisPro 1.171.38.41 (Rigaku OD, 2015)'
_computing_molecular_graphics 'ShelXle (H\"ubschle, 2011)'
_computing_publication_material 'CIFTAB-2014 (Sheldrick, 2015)'
_computing_structure_refinement 'SHELXL-2014 (Sheldrick, 2015)'
_computing_structure_solution 'SHELXT-2014 (Sheldrick, 2015)'
_diffrn_ambient_temperature 130(2)
_diffrn_detector 'CCD plate'
_diffrn_detector_area_resol_mean 10.6168
_diffrn_detector_type AtlasS2
_diffrn_measured_fraction_theta_full 0.998
_diffrn_measured_fraction_theta_max 0.998
_diffrn_measurement_device 'four-circle diffractometer'
_diffrn_measurement_device_type 'New Xcalibur, AtlasS2'
_diffrn_measurement_method '\w scans'
_diffrn_radiation_monochromator graphite
_diffrn_radiation_probe x-ray
_diffrn_radiation_source 'fine-focus sealed tube'
_diffrn_radiation_type MoK\a
_diffrn_radiation_wavelength 0.71073
_diffrn_reflns_av_R_equivalents 0.0300
_diffrn_reflns_av_unetI/netI 0.0408
_diffrn_reflns_Laue_measured_fraction_full 0.998
_diffrn_reflns_Laue_measured_fraction_max 0.998
_diffrn_reflns_limit_h_max 13
_diffrn_reflns_limit_h_min -13
_diffrn_reflns_limit_k_max 8
_diffrn_reflns_limit_k_min -7
_diffrn_reflns_limit_l_max 15
_diffrn_reflns_limit_l_min -21
_diffrn_reflns_number 5825
_diffrn_reflns_point_group_measured_fraction_full 0.998
_diffrn_reflns_point_group_measured_fraction_max 0.998
_diffrn_reflns_theta_full 25.242
_diffrn_reflns_theta_max 25.346
_diffrn_reflns_theta_min 3.458
_diffrn_source 'sealed X-ray tube'
_exptl_absorpt_coefficient_mu 0.935
_exptl_absorpt_correction_T_max 1.00000
_exptl_absorpt_correction_T_min 0.97003
_exptl_absorpt_correction_type multi-scan
_exptl_absorpt_process_details
;
CrysAlisPro 1.171.38.41 (Rigaku Oxford Diffraction, 2015)
Empirical absorption correction using spherical harmonics,
implemented in SCALE3 ABSPACK scaling algorithm.
;
_exptl_crystal_colour colorless
_exptl_crystal_density_diffrn 1.427
_exptl_crystal_description plate
_exptl_crystal_F_000 620
_exptl_crystal_size_max 0.43
_exptl_crystal_size_mid 0.13
_exptl_crystal_size_min 0.11
_refine_diff_density_max 0.394
_refine_diff_density_min -0.613
_refine_diff_density_rms 0.064
_refine_ls_extinction_method none
_refine_ls_goodness_of_fit_ref 1.077
_refine_ls_hydrogen_treatment constr
_refine_ls_matrix_type full
_refine_ls_number_parameters 333
_refine_ls_number_reflns 2536
_refine_ls_number_restraints 545
_refine_ls_restrained_S_all 1.051
_refine_ls_R_factor_all 0.0884
_refine_ls_R_factor_gt 0.0654
_refine_ls_shift/su_max 0.000
_refine_ls_shift/su_mean 0.000
_refine_ls_structure_factor_coef Fsqd
_refine_ls_weighting_details 'w=1/[\s^2^(Fo^2^)+(0.1053P)^2^+0.8135P] where P=(Fo^2^+2Fc^2^)/3'
_refine_ls_weighting_scheme calc
_refine_ls_wR_factor_gt 0.1802
_refine_ls_wR_factor_ref 0.1969
_reflns_Friedel_coverage 0.000
_reflns_number_gt 1817
_reflns_number_total 2536
_reflns_threshold_expression >2\s(I)
_cod_data_source_file c8nj00494c2.cif
_cod_data_source_block bmo285Zn
_cod_depositor_comments 'Adding full bibliography for 7057145--7057150.cif.'
_cod_database_code 7057148
_shelx_shelxl_version_number 2014/7
_shelx_space_group_comment
;
The symmetry employed for this shelxl refinement is uniquely defined
by the following loop, which should always be used as a source of
symmetry information in preference to the above space-group names.
They are only intended as comments.
;
_shelx_estimated_absorpt_t_min 0.689
_shelx_estimated_absorpt_t_max 0.904

loop_
_space_group_symop_operation_xyz
'x, y, z'
'-x, y, -z+1/2'
'-x, -y, -z'
'x, -y, z-1/2'

loop_
_atom_site_label
_atom_site_type_symbol
_atom_site_fract_x
_atom_site_fract_y
_atom_site_fract_z
_atom_site_U_iso_or_equiv
_atom_site_adp_type
_atom_site_occupancy
_atom_site_site_symmetry_order
_atom_site_calc_flag
_atom_site_refinement_flags_posn
_atom_site_refinement_flags_adp
_atom_site_refinement_flags_occupancy
_atom_site_disorder_assembly
_atom_site_disorder_group
Zn1 Zn 0.0000 0.24767(10) 0.7500 0.0636(3) Uani 1 2 d S T P . .
O11 O 0.1087(6) 0.4644(10) 0.7830(4) 0.0775(17) Uani 0.627(7) 1 d . U P A 1
O12 O 0.1904(7) 0.2310(10) 0.8493(6) 0.115(3) Uani 0.627(7) 1 d . U P A 1
C11 C 0.1811(11) 0.4031(19) 0.8297(7) 0.079(2) Uani 0.627(7) 1 d . U P A 1
C12 C 0.2537(12) 0.5548(15) 0.8669(7) 0.081(2) Uani 0.627(7) 1 d D U P A 1
C13 C 0.2571(10) 0.7450(15) 0.8384(7) 0.089(2) Uani 0.627(7) 1 d D U P A 1
H13 H 0.2081 0.7794 0.7957 0.107 Uiso 0.627(7) 1 calc R U P A 1
C14 C 0.3307(12) 0.8856(17) 0.8709(7) 0.093(2) Uani 0.627(7) 1 d D U P A 1
H14 H 0.3391 1.0079 0.8462 0.112 Uiso 0.627(7) 1 calc R U P A 1
C15 C 0.3909(12) 0.8494(16) 0.9382(7) 0.088(2) Uani 0.627(7) 1 d D U P A 1
C16 C 0.3850(10) 0.6625(17) 0.9693(7) 0.096(2) Uani 0.627(7) 1 d D U P A 1
H16 H 0.4274 0.6328 1.0154 0.116 Uiso 0.627(7) 1 calc R U P A 1
C17 C 0.3172(10) 0.5184(17) 0.9331(7) 0.092(2) Uani 0.627(7) 1 d D U P A 1
H17 H 0.3151 0.3917 0.9550 0.110 Uiso 0.627(7) 1 calc R U P A 1
C18 C 0.4654(8) 1.003(3) 0.9701(4) 0.100(3) Uani 0.627(7) 1 d D U P A 1
H18 H 0.4629 1.1236 0.9434 0.119 Uiso 0.627(7) 1 calc R U P A 1
O11' O 0.1595(10) 0.5248(16) 0.7300(7) 0.103(3) Uani 0.373(7) 1 d . U P A 2
O12' O 0.1198(10) 0.3387(18) 0.8272(6) 0.074(2) Uani 0.373(7) 1 d . U P A 2
C11' C 0.1723(19) 0.472(3) 0.8001(12) 0.075(2) Uani 0.373(7) 1 d . U P A 2
C12' C 0.248(2) 0.600(3) 0.8510(12) 0.083(2) Uani 0.373(7) 1 d D U P A 2
C13' C 0.2824(17) 0.789(3) 0.8352(11) 0.086(3) Uani 0.373(7) 1 d D U P A 2
H13' H 0.2614 0.8506 0.7881 0.103 Uiso 0.373(7) 1 calc R U P A 2
C14' C 0.349(2) 0.886(3) 0.8920(12) 0.092(3) Uani 0.373(7) 1 d D U P A 2
H14' H 0.3615 1.0218 0.8859 0.110 Uiso 0.373(7) 1 calc R U P A 2
C15' C 0.398(2) 0.798(3) 0.9560(12) 0.091(2) Uani 0.373(7) 1 d D U P A 2
C16' C 0.3575(17) 0.610(3) 0.9680(11) 0.090(3) Uani 0.373(7) 1 d D U P A 2
H16' H 0.3798 0.5483 1.0148 0.108 Uiso 0.373(7) 1 calc R U P A 2
C17' C 0.2869(18) 0.506(3) 0.9170(12) 0.088(3) Uani 0.373(7) 1 d D U P A 2
H17' H 0.2656 0.3752 0.9270 0.106 Uiso 0.373(7) 1 calc R U P A 2
C18' C 0.4805(17) 0.9129(12) 1.0080(13) 0.085(3) Uani 0.373(7) 1 d D U P A 2
H18' H 0.5054 0.8552 1.0551 0.102 Uiso 0.373(7) 1 calc R U P A 2
N21 N 0.0809(9) 0.0625(12) 0.6793(5) 0.0610(17) Uani 0.725(5) 1 d . U P A 1
N22 N 0.1197(6) -0.1980(9) 0.6130(4) 0.0798(16) Uani 0.725(5) 1 d . U P A 1
C21 C 0.1853(9) 0.0870(14) 0.6500(4) 0.076(2) Uani 0.725(5) 1 d . U P A 1
H21 H 0.2352 0.1955 0.6588 0.091 Uiso 0.725(5) 1 calc R U P A 1
C22 C 0.0487(6) -0.1138(10) 0.6602(4) 0.0673(16) Uani 0.725(5) 1 d . U P A 1
H22 H -0.0186 -0.1751 0.6784 0.081 Uiso 0.725(5) 1 calc R U P A 1
C23 C 0.2075(8) -0.0683(12) 0.6059(5) 0.0858(19) Uani 0.725(5) 1 d . U P A 1
H23 H 0.2730 -0.0845 0.5752 0.103 Uiso 0.725(5) 1 calc R U P A 1
C24 C 0.1010(8) -0.3991(11) 0.5816(5) 0.096(2) Uani 0.725(5) 1 d . U P A 1
H24A H 0.1755 -0.4501 0.5638 0.115 Uiso 0.725(5) 1 calc R U P A 1
H24B H 0.0755 -0.4856 0.6230 0.115 Uiso 0.725(5) 1 calc R U P A 1
C25 C 0.0163(6) -0.4054(9) 0.5191(3) 0.0976(16) Uani 0.725(5) 1 d . U P A 1
H25A H 0.0439 -0.3171 0.4789 0.117 Uiso 0.725(5) 1 calc R U P A 1
H25B H -0.0559 -0.3476 0.5379 0.117 Uiso 0.725(5) 1 calc R U P A 1
N21' N 0.070(2) 0.106(4) 0.6665(15) 0.067(3) Uani 0.275(5) 1 d D U P A 2
N22' N 0.0588(14) -0.104(2) 0.5691(9) 0.079(2) Uani 0.275(5) 1 d D U P A 2
C21' C 0.167(2) 0.100(3) 0.6232(11) 0.072(3) Uani 0.275(5) 1 d D U P A 2
H21' H 0.2301 0.1881 0.6314 0.086 Uiso 0.275(5) 1 calc R U P A 2
C22' C -0.0002(17) -0.016(2) 0.6255(9) 0.070(2) Uani 0.275(5) 1 d . U P A 2
H22' H -0.0797 -0.0371 0.6349 0.084 Uiso 0.275(5) 1 calc R U P A 2
C23' C 0.1681(15) -0.037(3) 0.5690(11) 0.076(3) Uani 0.275(5) 1 d D U P A 2
H23' H 0.2299 -0.0767 0.5383 0.092 Uiso 0.275(5) 1 calc R U P A 2
C24' C 0.019(2) -0.224(3) 0.5096(14) 0.095(3) Uani 0.275(5) 1 d . U P A 2
H24C H -0.0606 -0.1816 0.4949 0.114 Uiso 0.275(5) 1 calc R U P A 2
H24D H 0.0676 -0.1984 0.4653 0.114 Uiso 0.275(5) 1 calc R U P A 2
C25' C 0.0163(6) -0.4054(9) 0.5191(3) 0.0976(16) Uani 0.275(5) 1 d . U P A 2
H25C H -0.0273 -0.4148 0.5666 0.117 Uiso 0.275(5) 1 calc R U P A 2
H25D H 0.0976 -0.4319 0.5356 0.117 Uiso 0.275(5) 1 calc R U P A 2
O1G O 0.3827(10) 0.4846(18) 0.6471(7) 0.150(4) Uani 0.5 1 d . U P . .
C1G C 0.4367(7) 0.5858(16) 0.6947(5) 0.132(3) Uani 1 1 d . U . . .
N1G N 0.5000 0.4805(17) 0.7500 0.128(3) Uani 1 2 d S TU P . .
C2G C 0.5000 0.271(2) 0.7500 0.171(6) Uani 1 2 d S TU P . .

loop_
_atom_site_aniso_label
_atom_site_aniso_U_11
_atom_site_aniso_U_22
_atom_site_aniso_U_33
_atom_site_aniso_U_23
_atom_site_aniso_U_13
_atom_site_aniso_U_12
Zn1 0.0698(5) 0.0711(6) 0.0507(5) 0.000 0.0141(3) 0.000
O11 0.070(3) 0.081(4) 0.082(4) -0.004(3) 0.021(3) -0.005(3)
O12 0.100(5) 0.090(5) 0.155(7) 0.003(4) -0.018(5) 0.013(4)
C11 0.061(4) 0.087(5) 0.090(4) -0.009(4) 0.021(4) 0.001(4)
C12 0.058(3) 0.098(4) 0.089(4) -0.012(4) 0.026(4) -0.007(4)
C13 0.063(4) 0.098(5) 0.106(4) -0.017(4) 0.015(4) -0.007(4)
C14 0.076(5) 0.102(4) 0.102(5) -0.017(4) 0.012(4) -0.011(4)
C15 0.073(4) 0.108(5) 0.084(5) -0.015(4) 0.017(4) -0.014(4)
C16 0.082(5) 0.119(5) 0.089(4) -0.010(4) 0.017(4) -0.025(4)
C17 0.073(5) 0.112(5) 0.090(5) -0.014(4) 0.015(4) -0.026(4)
C18 0.083(5) 0.125(6) 0.092(6) -0.014(5) 0.019(5) -0.013(5)
O11' 0.098(6) 0.104(7) 0.107(7) -0.008(6) 0.016(6) -0.024(6)
O12' 0.065(5) 0.082(5) 0.076(5) -0.012(4) 0.013(4) -0.006(5)
C11' 0.059(4) 0.087(5) 0.082(5) -0.017(4) 0.026(5) -0.006(5)
C12' 0.060(4) 0.097(5) 0.094(5) -0.018(4) 0.024(4) -0.012(4)
C13' 0.064(5) 0.093(5) 0.102(5) -0.017(5) 0.014(5) -0.011(5)
C14' 0.074(5) 0.101(5) 0.101(6) -0.023(5) 0.011(5) -0.013(4)
C15' 0.075(4) 0.107(5) 0.092(5) -0.022(4) 0.017(4) -0.020(4)
C16' 0.078(5) 0.108(6) 0.086(5) -0.013(5) 0.018(5) -0.031(5)
C17' 0.066(5) 0.107(5) 0.093(5) -0.018(5) 0.020(5) -0.028(5)
C18' 0.070(6) 0.102(7) 0.084(7) -0.020(6) 0.012(6) -0.018(6)
N21 0.075(3) 0.062(4) 0.047(3) 0.006(3) 0.026(3) -0.012(3)
N22 0.096(3) 0.069(3) 0.078(3) -0.009(3) 0.043(3) -0.011(3)
C21 0.088(4) 0.069(3) 0.072(4) -0.003(4) 0.030(4) -0.012(3)
C22 0.080(3) 0.071(3) 0.053(3) 0.007(3) 0.026(3) -0.010(3)
C23 0.100(4) 0.079(4) 0.081(4) -0.008(4) 0.047(3) -0.015(3)
C24 0.129(5) 0.074(3) 0.088(4) -0.009(3) 0.042(4) -0.018(4)
C25 0.136(4) 0.078(3) 0.082(3) -0.011(3) 0.053(3) -0.023(3)
N21' 0.084(5) 0.064(5) 0.056(5) 0.005(5) 0.027(5) -0.015(5)
N22' 0.105(5) 0.072(4) 0.063(4) -0.008(4) 0.038(4) -0.015(4)
C21' 0.084(5) 0.068(5) 0.065(6) 0.003(5) 0.039(5) -0.017(5)
C22' 0.088(5) 0.068(5) 0.057(5) -0.001(4) 0.032(4) -0.012(5)
C23' 0.095(5) 0.073(5) 0.064(5) -0.004(5) 0.041(5) -0.011(5)
C24' 0.133(6) 0.076(5) 0.079(5) -0.011(5) 0.042(5) -0.019(5)
C25' 0.136(4) 0.078(3) 0.082(3) -0.011(3) 0.053(3) -0.023(3)
O1G 0.128(8) 0.193(10) 0.132(8) -0.011(8) 0.048(7) -0.058(7)
C1G 0.093(5) 0.203(8) 0.102(5) -0.003(5) 0.032(4) -0.012(5)
N1G 0.091(5) 0.184(8) 0.113(6) 0.000 0.054(4) 0.000
C2G 0.158(11) 0.164(12) 0.198(13) 0.000 0.073(10) 0.000

loop_
_atom_type_symbol
_atom_type_description
_atom_type_scat_dispersion_real
_atom_type_scat_dispersion_imag
_atom_type_scat_source
C C 0.0033 0.0016 'International Tables Vol C Tables 4.2.6.8 and 6.1.1.4'
H H 0.0000 0.0000 'International Tables Vol C Tables 4.2.6.8 and 6.1.1.4'
N N 0.0061 0.0033 'International Tables Vol C Tables 4.2.6.8 and 6.1.1.4'
O O 0.0106 0.0060 'International Tables Vol C Tables 4.2.6.8 and 6.1.1.4'
Zn Zn 0.2839 1.4301 'International Tables Vol C Tables 4.2.6.8 and 6.1.1.4'

loop_
_geom_angle_atom_site_label_1
_geom_angle_atom_site_label_2
_geom_angle_atom_site_label_3
_geom_angle
_geom_angle_site_symmetry_1
_geom_angle_site_symmetry_3
_geom_angle_publ_flag
O11 Zn1 O11 85.1(4) . 2_556 yes
O11 Zn1 N21 109.9(3) . . yes
O11 Zn1 N21 109.9(3) 2_556 2_556 ?
O11 Zn1 N21 125.7(3) . 2_556 yes
O11 Zn1 N21 125.7(3) 2_556 . ?
O12' Zn1 O12' 143.6(7) 2_556 . yes
N21 Zn1 N21 102.4(4) . 2_556 yes
N21' Zn1 O12' 87.0(9) . 2_556 yes
N21' Zn1 O12' 87.0(9) 2_556 . ?
N21' Zn1 O12' 111.3(10) . . yes
N21' Zn1 O12' 111.3(10) 2_556 2_556 ?
N21' Zn1 N21' 120.5(14) . 2_556 yes
C11 O11 Zn1 110.0(8) . . ?
O11 C11 O12 124.5(13) . . ?
O11 C11 C12 114.7(12) . . ?
O12 C11 C12 120.6(11) . . ?
C13 C12 C11 121.6(10) . . ?
C17 C12 C11 121.6(10) . . ?
C17 C12 C13 116.7(12) . . ?
C12 C13 H13 119.2 . . ?
C14 C13 C12 121.6(11) . . ?
C14 C13 H13 119.2 . . ?
C13 C14 H14 119.7 . . ?
C15 C14 C13 120.7(11) . . ?
C15 C14 H14 119.7 . . ?
C14 C15 C16 118.1(11) . . ?
C14 C15 C18 118.3(10) . . ?
C16 C15 C18 123.4(10) . . ?
C15 C16 H16 119.8 . . ?
C15 C16 C17 120.5(11) . . ?
C17 C16 H16 119.8 . . ?
C12 C17 C16 121.9(11) . . ?
C12 C17 H17 119.1 . . ?
C16 C17 H17 119.1 . . ?
C15 C18 H18 115.6 . . ?
C18 C18 C15 129(2) 3_677 . ?
C18 C18 H18 115.6 3_677 . ?
C11' O12' Zn1 108.5(15) . . ?
O11' C11' C12' 116.5(17) . . ?
O12' C11' O11' 123(2) . . ?
O12' C11' C12' 120(2) . . ?
C13' C12' C11' 126.0(18) . . ?
C17' C12' C11' 112.8(18) . . ?
C17' C12' C13' 121(2) . . ?
C12' C13' H13' 121.5 . . ?
C12' C13' C14' 117.0(19) . . ?
C14' C13' H13' 121.5 . . ?
C13' C14' H14' 117.6 . . ?
C15' C14' C13' 124.8(19) . . ?
C15' C14' H14' 117.6 . . ?
C14' C15' C16' 113.4(19) . . ?
C14' C15' C18' 119.5(16) . . ?
C16' C15' C18' 126.9(17) . . ?
C15' C16' H16' 117.5 . . ?
C17' C16' C15' 125.0(19) . . ?
C17' C16' H16' 117.5 . . ?
C12' C17' C16' 117.7(19) . . ?
C12' C17' H17' 121.1 . . ?
C16' C17' H17' 121.1 . . ?
C15' C18' H18' 118.0 . . ?
C18' C18' C15' 124(3) 3_677 . ?
C18' C18' H18' 118.0 3_677 . ?
C21 N21 Zn1 126.8(7) . . ?
C22 N21 Zn1 127.1(6) . . ?
C22 N21 C21 105.7(8) . . ?
C22 N22 C23 104.8(6) . . ?
C22 N22 C24 123.3(6) . . ?
C23 N22 C24 131.8(6) . . ?
N21 C21 H21 125.9 . . ?
N21 C21 C23 108.3(9) . . ?
C23 C21 H21 125.9 . . ?
N21 C22 N22 112.8(6) . . ?
N21 C22 H22 123.6 . . ?
N22 C22 H22 123.6 . . ?
N22 C23 H23 126.1 . . ?
C21 C23 N22 107.9(7) . . ?
C21 C23 H23 126.1 . . ?
N22 C24 H24A 109.0 . . ?
N22 C24 H24B 109.0 . . ?
H24A C24 H24B 107.8 . . ?
C25 C24 N22 113.0(7) . . ?
C25 C24 H24A 109.0 . . ?
C25 C24 H24B 109.0 . . ?
C24 C25 C25 121.1(8) . 3_546 ?
C24 C25 H25A 107.1 . . ?
C24 C25 H25B 107.1 . . ?
C25 C25 H25A 107.1 3_546 . ?
C25 C25 H25B 107.1 3_546 . ?
H25A C25 H25B 106.8 . . ?
C21' N21' Zn1 143(2) . . ?
C22' N21' Zn1 116.2(17) . . ?
C22' N21' C21' 100(2) . . ?
C22' N22' C24' 130.1(18) . . ?
C23' N22' C22' 110.3(15) . . ?
C23' N22' C24' 119.0(16) . . ?
N21' C21' H21' 122.0 . . ?
C23' C21' N21' 116(2) . . ?
C23' C21' H21' 122.0 . . ?
N21' C22' N22' 110.3(17) . . ?
N21' C22' H22' 124.8 . . ?
N22' C22' H22' 124.8 . . ?
N22' C23' H23' 129.0 . . ?
C21' C23' N22' 102.0(17) . . ?
C21' C23' H23' 129.0 . . ?
N22' C24' H24C 107.4 . . ?
N22' C24' H24D 107.4 . . ?
H24C C24' H24D 106.9 . . ?
C25' C24' N22' 120(2) . . ?
C25' C24' H24C 107.4 . . ?
C25' C24' H24D 107.4 . . ?
C24' C25' C25' 143.5(14) . 3_546 ?
C24' C25' H25C 101.0 . . ?
C24' C25' H25D 101.0 . . ?
C25' C25' H25C 101.0 3_546 . ?
C25' C25' H25D 101.0 3_546 . ?
H25C C25' H25D 104.5 . . ?
O1G C1G N1G 114.7(12) . . ?
C1G N1G C1G 117.6(13) . 2_656 ?
C1G N1G C2G 121.2(6) . . ?
C1G N1G C2G 121.2(6) 2_656 . ?

loop_
_geom_bond_atom_site_label_1
_geom_bond_atom_site_label_2
_geom_bond_distance
_geom_bond_site_symmetry_2
_geom_bond_publ_flag
Zn1 O11 2.016(7) . yes
Zn1 O11 2.016(7) 2_556 ?
Zn1 O12' 1.999(12) . yes
Zn1 O12' 1.999(12) 2_556 ?
Zn1 N21 2.025(9) . yes
Zn1 N21 2.025(9) 2_556 ?
Zn1 N21' 1.96(3) . yes
Zn1 N21' 1.96(3) 2_556 ?
O11 C11 1.222(15) . ?
O12 C11 1.232(13) . ?
C11 C12 1.473(17) . ?
C12 C13 1.397(9) . ?
C12 C17 1.372(9) . ?
C13 H13 0.9500 . ?
C13 C14 1.392(9) . ?
C14 H14 0.9500 . ?
C14 C15 1.368(9) . ?
C15 C16 1.394(9) . ?
C15 C18 1.458(18) . ?
C16 H16 0.9500 . ?
C16 C17 1.397(8) . ?
C17 H17 0.9500 . ?
C18 C18 1.294(9) 3_677 ?
C18 H18 0.9500 . ?
O11' C11' 1.28(2) . ?
O12' C11' 1.20(2) . ?
C11' C12' 1.51(3) . ?
C12' C13' 1.385(10) . ?
C12' C17' 1.379(10) . ?
C13' H13' 0.9500 . ?
C13' C14' 1.402(10) . ?
C14' H14' 0.9500 . ?
C14' C15' 1.374(10) . ?
C15' C16' 1.387(10) . ?
C15' C18' 1.51(3) . ?
C16' H16' 0.9500 . ?
C16' C17' 1.385(10) . ?
C17' H17' 0.9500 . ?
C18' C18' 1.309(10) 3_677 ?
C18' H18' 0.9500 . ?
N21 C21 1.339(9) . ?
N21 C22 1.304(12) . ?
N22 C22 1.318(8) . ?
N22 C23 1.358(9) . ?
N22 C24 1.496(9) . ?
C21 H21 0.9500 . ?
C21 C23 1.344(10) . ?
C22 H22 0.9500 . ?
C23 H23 0.9500 . ?
C24 H24A 0.9900 . ?
C24 H24B 0.9900 . ?
C24 C25 1.442(11) . ?
C25 C25 1.500(11) 3_546 ?
C25 H25A 0.9900 . ?
C25 H25B 0.9900 . ?
N21' C21' 1.375(10) . ?
N21' C22' 1.36(4) . ?
N22' C22' 1.36(2) . ?
N22' C23' 1.344(10) . ?
N22' C24' 1.39(3) . ?
C21' H21' 0.9500 . ?
C21' C23' 1.333(10) . ?
C22' H22' 0.9500 . ?
C23' H23' 0.9500 . ?
C24' H24C 0.9900 . ?
C24' H24D 0.9900 . ?
C24' C25' 1.253(19) . ?
C25' C25' 1.500(11) 3_546 ?
C25' H25C 0.9900 . ?
C25' H25D 0.9900 . ?
O1G C1G 1.236(12) . ?
C1G N1G 1.392(10) . ?
N1G C1G 1.392(10) 2_656 ?
N1G C2G 1.433(14) . ?
